data_1553485
loop_
_publ_author_name
'Ramesh, E.'
'Shankar, Majji'
'Dana, Suman'
'Sahoo, Akhila K.'

_publ_section_title
;
 Silver-mediated oxidative annulation of N-arylthio succinimides with
 alkynes: direct access to benzo[b]thiophenes
;
_journal_issue 9
_journal_name_full 'Organic Chemistry Frontiers'
_journal_page_first 1126
_journal_paper_doi 10.1039/C6QO00259E
_journal_volume 3
_journal_year 2016
_chemical_formula_moiety 'C20 H13 F S'
_chemical_formula_sum 'C20 H13 F S'
_chemical_formula_weight 304.36
_space_group_crystal_system monoclinic
_space_group_IT_number 14
_space_group_name_Hall '-P 2ybc'
_space_group_name_H-M_alt 'P 1 21/c 1'
_atom_sites_solution_hydrogens geom
_audit_creation_method SHELXL-2014/7
_audit_update_record
;
2016-05-12 deposited with the CCDC.
2016-07-18 downloaded from the CCDC.
;
_cell_angle_alpha 90
_cell_angle_beta 91.360(4)
_cell_angle_gamma 90
_cell_formula_units_Z 4
_cell_length_a 6.0606(6)
_cell_length_b 13.4845(14)
_cell_length_c 18.390(2)
_cell_measurement_reflns_used 1676
_cell_measurement_temperature 296(2)
_cell_measurement_theta_max 24.21
_cell_measurement_theta_min 2.68
_cell_volume 1502.5(3)
_computing_cell_refinement 'Bruker SAINT'
_computing_data_collection 'Bruker APEX2'
_computing_data_reduction 'Bruker SAINT'
_computing_molecular_graphics 'Bruker SHELXTL'
_computing_publication_material 'Bruker SHELXTL'
_computing_structure_refinement 'SHELXL-2014/7 (Sheldrick, 2014)'
_computing_structure_solution 'SHELXS-97 (Sheldrick 2008)'
_diffrn_ambient_temperature 296(2)
_diffrn_measured_fraction_theta_full 0.997
_diffrn_measured_fraction_theta_max 0.940
_diffrn_measurement_device_type 'Bruker APEX-II CCD'
_diffrn_measurement_method '\f and \w scans'
_diffrn_radiation_type MoK\a
_diffrn_radiation_wavelength 0.71073
_diffrn_reflns_av_R_equivalents 0.0749
_diffrn_reflns_av_unetI/netI 0.0881
_diffrn_reflns_Laue_measured_fraction_full 0.997
_diffrn_reflns_Laue_measured_fraction_max 0.940
_diffrn_reflns_limit_h_max 7
_diffrn_reflns_limit_h_min -7
_diffrn_reflns_limit_k_max 17
_diffrn_reflns_limit_k_min -17
_diffrn_reflns_limit_l_max 23
_diffrn_reflns_limit_l_min -23
_diffrn_reflns_number 8823
_diffrn_reflns_point_group_measured_fraction_full 0.997
_diffrn_reflns_point_group_measured_fraction_max 0.940
_diffrn_reflns_theta_full 25.242
_diffrn_reflns_theta_max 27.504
_diffrn_reflns_theta_min 2.682
_exptl_absorpt_coefficient_mu 0.219
_exptl_absorpt_correction_type none
_exptl_crystal_colour colourless
_exptl_crystal_density_diffrn 1.345
_exptl_crystal_description block
_exptl_crystal_F_000 632
_exptl_crystal_size_max 0.120
_exptl_crystal_size_mid 0.100
_exptl_crystal_size_min 0.080
_refine_diff_density_max 0.194
_refine_diff_density_min -0.266
_refine_diff_density_rms 0.049
_refine_ls_extinction_method none
_refine_ls_goodness_of_fit_ref 1.012
_refine_ls_hydrogen_treatment constr
_refine_ls_matrix_type full
_refine_ls_number_parameters 199
_refine_ls_number_reflns 3239
_refine_ls_number_restraints 0
_refine_ls_restrained_S_all 1.012
_refine_ls_R_factor_all 0.1383
_refine_ls_R_factor_gt 0.0626
_refine_ls_shift/su_max 0.000
_refine_ls_shift/su_mean 0.000
_refine_ls_structure_factor_coef Fsqd
_refine_ls_weighting_details 'w=1/[\s^2^(Fo^2^)+(0.0512P)^2^+0.4319P] where P=(Fo^2^+2Fc^2^)/3'
_refine_ls_weighting_scheme calc
_refine_ls_wR_factor_gt 0.1128
_refine_ls_wR_factor_ref 0.1349
_reflns_Friedel_coverage 0.000
_reflns_number_gt 1829
_reflns_number_total 3239
_reflns_threshold_expression 'I > 2\s(I)'
_cod_data_source_file c6qo00259e3.cif
_cod_data_source_block RN12
_cod_original_sg_symbol_H-M 'P 21/c'
_cod_database_code 1553485
_shelx_shelxl_version_number 2014/7
_shelx_space_group_comment
;
The symmetry employed for this shelxl refinement is uniquely defined
by the following loop, which should always be used as a source of
symmetry information in preference to the above space-group names.
They are only intended as comments.
;
_shelx_estimated_absorpt_t_min 0.974
_shelx_estimated_absorpt_t_max 0.983

loop_
_space_group_symop_operation_xyz
'x, y, z'
'-x, y+1/2, -z+1/2'
'-x, -y, -z'
'x, -y-1/2, z-1/2'

loop_
_atom_site_label
_atom_site_type_symbol
_atom_site_fract_x
_atom_site_fract_y
_atom_site_fract_z
_atom_site_U_iso_or_equiv
_atom_site_adp_type
_atom_site_occupancy
_atom_site_site_symmetry_order
_atom_site_calc_flag
_atom_site_refinement_flags_posn
_atom_site_refinement_flags_adp
S1 S 0.70060(13) -0.05033(6) 0.32777(4) 0.0485(3) Uani 1 1 d . .
C15 C 0.6105(4) 0.14747(19) 0.16463(14) 0.0356(6) Uani 1 1 d . .
F1 F 0.0608(3) 0.10603(17) 0.46559(11) 0.0868(7) Uani 1 1 d . .
C10 C 0.4898(4) 0.0318(2) 0.34552(15) 0.0409(7) Uani 1 1 d . .
C17 C 0.7923(4) 0.2046(2) 0.14834(16) 0.0443(7) Uani 1 1 d . .
H17 H 0.9168 0.2024 0.1789 0.053 Uiso 1 1 calc R U
C7 C 0.7489(4) 0.0053(2) 0.24368(14) 0.0394(7) Uani 1 1 d . .
C19 C 0.6101(6) 0.2681(2) 0.04177(17) 0.0554(8) Uani 1 1 d . .
H19 H 0.6099 0.3081 0.0006 0.066 Uiso 1 1 calc R U
C8 C 0.6107(4) 0.08334(19) 0.23029(15) 0.0362(7) Uani 1 1 d . .
C13 C 0.1628(5) 0.1737(2) 0.35356(19) 0.0573(9) Uani 1 1 d . .
H13 H 0.0524 0.2212 0.3574 0.069 Uiso 1 1 calc R U
C12 C 0.1955(6) 0.1040(3) 0.40737(18) 0.0573(9) Uani 1 1 d . .
C16 C 0.4270(4) 0.1520(2) 0.11806(16) 0.0470(8) Uani 1 1 d . .
H16 H 0.3024 0.1144 0.1278 0.056 Uiso 1 1 calc R U
C3 C 0.9195(4) -0.0389(2) 0.19800(15) 0.0389(7) Uani 1 1 d . .
C9 C 0.4611(4) 0.10023(19) 0.28850(15) 0.0374(7) Uani 1 1 d . .
C5 C 1.2686(5) -0.1231(2) 0.1885(2) 0.0585(9) Uani 1 1 d . .
H5 H 1.3926 -0.1513 0.2109 0.070 Uiso 1 1 calc R U
C11 C 0.3553(5) 0.0330(2) 0.40619(15) 0.0514(8) Uani 1 1 d . .
H11 H 0.3741 -0.0123 0.4439 0.062 Uiso 1 1 calc R U
C14 C 0.2952(4) 0.1724(2) 0.29418(16) 0.0458(7) Uani 1 1 d . .
H14 H 0.2751 0.2193 0.2576 0.055 Uiso 1 1 calc R U
C2 C 0.8987(5) -0.0416(2) 0.12237(16) 0.0479(7) Uani 1 1 d . .
H2 H 0.7735 -0.0152 0.0995 0.058 Uiso 1 1 calc R U
C18 C 0.7925(5) 0.2647(2) 0.08776(17) 0.0526(8) Uani 1 1 d . .
H18 H 0.9158 0.3030 0.0779 0.063 Uiso 1 1 calc R U
C4 C 1.1064(4) -0.0812(2) 0.23022(17) 0.0463(8) Uani 1 1 d . .
H4 H 1.1226 -0.0814 0.2806 0.056 Uiso 1 1 calc R U
C20 C 0.4290(5) 0.2121(2) 0.05734(17) 0.0549(9) Uani 1 1 d . .
H20 H 0.3052 0.2145 0.0265 0.066 Uiso 1 1 calc R U
C1 C 1.0617(5) -0.0831(2) 0.08129(18) 0.0552(9) Uani 1 1 d . .
H1 H 1.0464 -0.0839 0.0309 0.066 Uiso 1 1 calc R U
C6 C 1.2473(5) -0.1233(2) 0.1144(2) 0.0617(9) Uani 1 1 d . .
H6 H 1.3578 -0.1504 0.0863 0.074 Uiso 1 1 calc R U

loop_
_atom_site_aniso_label
_atom_site_aniso_U_11
_atom_site_aniso_U_22
_atom_site_aniso_U_33
_atom_site_aniso_U_23
_atom_site_aniso_U_13
_atom_site_aniso_U_12
S1 0.0605(5) 0.0415(5) 0.0430(4) 0.0063(4) -0.0051(4) 0.0086(4)
C15 0.0357(15) 0.0301(15) 0.0411(16) 0.0002(12) -0.0012(12) 0.0032(12)
F1 0.1075(16) 0.0865(16) 0.0681(14) -0.0153(12) 0.0387(12) 0.0052(13)
C10 0.0475(16) 0.0358(16) 0.0393(16) -0.0042(13) -0.0038(13) -0.0026(14)
C17 0.0415(16) 0.0401(17) 0.0512(18) 0.0025(15) -0.0015(14) -0.0044(14)
C7 0.0408(15) 0.0368(16) 0.0402(16) 0.0007(13) -0.0062(13) -0.0026(14)
C19 0.084(2) 0.0394(18) 0.0424(18) 0.0054(15) 0.0037(18) 0.0059(18)
C8 0.0360(14) 0.0297(15) 0.0425(17) 0.0008(12) -0.0059(12) -0.0042(13)
C13 0.0591(19) 0.046(2) 0.067(2) -0.0136(18) 0.0070(18) 0.0042(17)
C12 0.070(2) 0.054(2) 0.048(2) -0.0160(18) 0.0158(17) -0.0058(19)
C16 0.0400(16) 0.0460(18) 0.0545(19) 0.0045(15) -0.0064(14) -0.0039(14)
C3 0.0420(15) 0.0294(15) 0.0450(17) -0.0008(13) -0.0065(13) -0.0013(13)
C9 0.0388(15) 0.0295(15) 0.0435(17) -0.0039(13) -0.0046(13) -0.0034(13)
C5 0.0437(18) 0.048(2) 0.083(3) -0.0086(19) -0.0100(18) 0.0073(16)
C11 0.072(2) 0.0452(19) 0.0365(17) -0.0027(14) -0.0005(16) -0.0072(17)
C14 0.0470(16) 0.0377(17) 0.0525(19) -0.0020(14) -0.0008(15) 0.0008(15)
C2 0.0544(18) 0.0373(17) 0.0519(19) 0.0044(15) -0.0024(15) 0.0042(15)
C18 0.062(2) 0.0406(18) 0.056(2) 0.0057(16) 0.0130(17) -0.0074(16)
C4 0.0442(16) 0.0398(17) 0.0544(19) -0.0051(14) -0.0070(14) 0.0015(14)
C20 0.065(2) 0.052(2) 0.0478(19) 0.0038(17) -0.0142(16) 0.0082(18)
C1 0.071(2) 0.0426(19) 0.052(2) -0.0040(15) 0.0082(18) -0.0057(17)
C6 0.052(2) 0.047(2) 0.087(3) -0.0144(19) 0.0157(19) -0.0021(17)

loop_
_atom_type_symbol
_atom_type_description
_atom_type_scat_dispersion_real
_atom_type_scat_dispersion_imag
_atom_type_scat_source
C C 0.0033 0.0016 'International Tables Vol C Tables 4.2.6.8 and 6.1.1.4'
H H 0.0000 0.0000 'International Tables Vol C Tables 4.2.6.8 and 6.1.1.4'
F F 0.0171 0.0103 'International Tables Vol C Tables 4.2.6.8 and 6.1.1.4'
S S 0.1246 0.1234 'International Tables Vol C Tables 4.2.6.8 and 6.1.1.4'

loop_
_geom_angle_atom_site_label_1
_geom_angle_atom_site_label_2
_geom_angle_atom_site_label_3
_geom_angle
C10 S1 C7 91.84(13)
C17 C15 C16 118.2(3)
C17 C15 C8 121.0(2)
C16 C15 C8 120.8(2)
C11 C10 C9 121.6(3)
C11 C10 S1 127.4(2)
C9 C10 S1 111.0(2)
C18 C17 C15 121.3(3)
C18 C17 H17 119.4
C15 C17 H17 119.4
C8 C7 C3 130.2(3)
C8 C7 S1 112.1(2)
C3 C7 S1 117.7(2)
C20 C19 C18 119.3(3)
C20 C19 H19 120.4
C18 C19 H19 120.4
C7 C8 C9 112.5(2)
C7 C8 C15 125.8(3)
C9 C8 C15 121.7(2)
C14 C13 C12 119.1(3)
C14 C13 H13 120.4
C12 C13 H13 120.4
F1 C12 C11 117.8(3)
F1 C12 C13 118.2(3)
C11 C12 C13 124.0(3)
C20 C16 C15 120.1(3)
C20 C16 H16 119.9
C15 C16 H16 119.9
C4 C3 C2 117.9(3)
C4 C3 C7 120.0(2)
C2 C3 C7 122.1(2)
C14 C9 C10 118.4(3)
C14 C9 C8 129.1(3)
C10 C9 C8 112.5(2)
C6 C5 C4 120.2(3)
C6 C5 H5 119.9
C4 C5 H5 119.9
C12 C11 C10 116.7(3)
C12 C11 H11 121.6
C10 C11 H11 121.6
C13 C14 C9 120.2(3)
C13 C14 H14 119.9
C9 C14 H14 119.9
C1 C2 C3 120.6(3)
C1 C2 H2 119.7
C3 C2 H2 119.7
C17 C18 C19 120.0(3)
C17 C18 H18 120.0
C19 C18 H18 120.0
C5 C4 C3 121.0(3)
C5 C4 H4 119.5
C3 C4 H4 119.5
C19 C20 C16 121.1(3)
C19 C20 H20 119.5
C16 C20 H20 119.5
C2 C1 C6 120.5(3)
C2 C1 H1 119.8
C6 C1 H1 119.8
C5 C6 C1 119.8(3)
C5 C6 H6 120.1
C1 C6 H6 120.1

loop_
_geom_bond_atom_site_label_1
_geom_bond_atom_site_label_2
_geom_bond_distance
S1 C10 1.727(3)
S1 C7 1.750(3)
C15 C17 1.383(4)
C15 C16 1.389(3)
C15 C8 1.485(4)
F1 C12 1.362(4)
C10 C11 1.397(4)
C10 C9 1.405(4)
C17 C18 1.378(4)
C17 H17 0.9300
C7 C8 1.363(4)
C7 C3 1.474(4)
C19 C20 1.369(4)
C19 C18 1.376(4)
C19 H19 0.9300
C8 C9 1.437(4)
C13 C14 1.370(4)
C13 C12 1.376(4)
C13 H13 0.9300
C12 C11 1.362(4)
C16 C20 1.380(4)
C16 H16 0.9300
C3 C4 1.388(4)
C3 C2 1.394(4)
C9 C14 1.405(4)
C5 C6 1.366(5)
C5 C4 1.383(4)
C5 H5 0.9300
C11 H11 0.9300
C14 H14 0.9300
C2 C1 1.377(4)
C2 H2 0.9300
C18 H18 0.9300
C4 H4 0.9300
C20 H20 0.9300
C1 C6 1.377(4)
C1 H1 0.9300
C6 H6 0.9300

loop_
_geom_torsion_atom_site_label_1
_geom_torsion_atom_site_label_2
_geom_torsion_atom_site_label_3
_geom_torsion_atom_site_label_4
_geom_torsion
C7 S1 C10 C11 177.8(3)
C7 S1 C10 C9 -0.7(2)
C16 C15 C17 C18 0.1(4)
C8 C15 C17 C18 -179.6(3)
C10 S1 C7 C8 0.3(2)
C10 S1 C7 C3 -177.4(2)
C3 C7 C8 C9 177.6(3)
S1 C7 C8 C9 0.1(3)
C3 C7 C8 C15 -3.6(4)
S1 C7 C8 C15 178.9(2)
C17 C15 C8 C7 -62.5(4)
C16 C15 C8 C7 117.8(3)
C17 C15 C8 C9 116.2(3)
C16 C15 C8 C9 -63.5(4)
C14 C13 C12 F1 -179.4(3)
C14 C13 C12 C11 0.9(5)
C17 C15 C16 C20 0.1(4)
C8 C15 C16 C20 179.8(3)
C8 C7 C3 C4 148.3(3)
S1 C7 C3 C4 -34.3(3)
C8 C7 C3 C2 -32.8(4)
S1 C7 C3 C2 144.5(2)
C11 C10 C9 C14 1.2(4)
S1 C10 C9 C14 179.81(19)
C11 C10 C9 C8 -177.7(2)
S1 C10 C9 C8 0.9(3)
C7 C8 C9 C14 -179.4(3)
C15 C8 C9 C14 1.7(4)
C7 C8 C9 C10 -0.7(3)
C15 C8 C9 C10 -179.5(2)
F1 C12 C11 C10 179.3(3)
C13 C12 C11 C10 -1.0(5)
C9 C10 C11 C12 -0.1(4)
S1 C10 C11 C12 -178.5(2)
C12 C13 C14 C9 0.3(4)
C10 C9 C14 C13 -1.3(4)
C8 C9 C14 C13 177.4(3)
C4 C3 C2 C1 -1.5(4)
C7 C3 C2 C1 179.7(3)
C15 C17 C18 C19 -0.5(5)
C20 C19 C18 C17 0.6(5)
C6 C5 C4 C3 0.2(5)
C2 C3 C4 C5 1.2(4)
C7 C3 C4 C5 -180.0(3)
C18 C19 C20 C16 -0.3(5)
C15 C16 C20 C19 0.0(5)
C3 C2 C1 C6 0.5(4)
C4 C5 C6 C1 -1.1(5)
C2 C1 C6 C5 0.8(5)
